data_4027350
loop_
_publ_author_name
'Mar\'ia Garc\'ia-Valverde'
'Ignacio Alfonso'
'David Qui\~nonero'
'Roberto Quesada'

_publ_section_title
;
 Conformational Analysis of a Model Synthetic Prodiginine
;
_journal_name_full 'Journal of Organic Chemistry'
_journal_page_first 6538
_journal_page_last 6544
_journal_paper_doi 10.1021/jo301008c
_journal_volume 77
_journal_year 2012
_chemical_formula_moiety 'C18 H22 N3 O, Cl'
_chemical_formula_sum 'C18 H22 Cl N3 O'
_chemical_formula_weight 331.84
_chemical_name_systematic
; 
 ? 
;
_space_group_IT_number 14
_symmetry_cell_setting monoclinic
_symmetry_space_group_name_Hall '-P 2yn'
_symmetry_space_group_name_H-M 'P 1 21/n 1'
_atom_sites_solution_hydrogens geom
_atom_sites_solution_primary direct
_atom_sites_solution_secondary difmap
_audit_creation_method SHELXL-97
_cell_angle_alpha 90.00
_cell_angle_beta 92.809(2)
_cell_angle_gamma 90.00
_cell_formula_units_Z 4
_cell_length_a 10.1195(11)
_cell_length_b 12.7149(13)
_cell_length_c 13.6180(14)
_cell_measurement_reflns_used 3667
_cell_measurement_temperature 298(2)
_cell_measurement_theta_max 21.41
_cell_measurement_theta_min 2.45
_cell_volume 1750.1(3)
_computing_cell_refinement 'Bruker SMART'
_computing_data_collection 'Bruker SMART'
_computing_data_reduction 'Bruker SAINT'
_computing_molecular_graphics 'Bruker SHELXTL'
_computing_publication_material 'Bruker SHELXTL'
_computing_structure_refinement 'SHELXL-97 (Sheldrick, 1997)'
_computing_structure_solution 'SHELXS-97 (Sheldrick, 1990)'
_diffrn_ambient_temperature 298(2)
_diffrn_measured_fraction_theta_full 1.000
_diffrn_measured_fraction_theta_max 1.000
_diffrn_measurement_device_type 'CCD area detector'
_diffrn_measurement_method 'omega scans'
_diffrn_radiation_monochromator graphite
_diffrn_radiation_source 'fine-focus sealed tube'
_diffrn_radiation_type MoK\a
_diffrn_radiation_wavelength 0.71073
_diffrn_reflns_av_R_equivalents 0.0394
_diffrn_reflns_av_sigmaI/netI 0.0352
_diffrn_reflns_limit_h_max 12
_diffrn_reflns_limit_h_min -12
_diffrn_reflns_limit_k_max 15
_diffrn_reflns_limit_k_min -15
_diffrn_reflns_limit_l_max 16
_diffrn_reflns_limit_l_min -16
_diffrn_reflns_number 16619
_diffrn_reflns_theta_full 25.00
_diffrn_reflns_theta_max 25.00
_diffrn_reflns_theta_min 2.19
_diffrn_standards_decay_% 0
_exptl_absorpt_coefficient_mu 0.226
_exptl_absorpt_correction_type none
_exptl_crystal_colour blue
_exptl_crystal_density_diffrn 1.259
_exptl_crystal_description prism
_exptl_crystal_F_000 704
_exptl_crystal_size_max 0.20
_exptl_crystal_size_mid 0.20
_exptl_crystal_size_min 0.20
_refine_diff_density_max 0.176
_refine_diff_density_min -0.167
_refine_diff_density_rms 0.033
_refine_ls_extinction_method none
_refine_ls_goodness_of_fit_ref 0.978
_refine_ls_hydrogen_treatment constr
_refine_ls_matrix_type full
_refine_ls_number_parameters 212
_refine_ls_number_reflns 3087
_refine_ls_number_restraints 0
_refine_ls_restrained_S_all 0.978
_refine_ls_R_factor_all 0.0639
_refine_ls_R_factor_gt 0.0411
_refine_ls_shift/su_max 0.002
_refine_ls_shift/su_mean 0.000
_refine_ls_structure_factor_coef Fsqd
_refine_ls_weighting_details 'calc w=1/[\s^2^(Fo^2^)+(0.0611P)^2^+0.0000P] where P=(Fo^2^+2Fc^2^)/3'
_refine_ls_weighting_scheme calc
_refine_ls_wR_factor_gt 0.1042
_refine_ls_wR_factor_ref 0.1113
_reflns_number_gt 2150
_reflns_number_total 3087
_reflns_threshold_expression >2sigma(I)
_cod_data_source_file jo301008c_si_001.cif
_cod_data_source_block datosm
_cod_original_sg_symbol_Hall -P2yn
_cod_database_code 4027350

loop_
_symmetry_equiv_pos_as_xyz
'x, y, z'
'-x+1/2, y+1/2, -z+1/2'
'-x, -y, -z'
'x-1/2, -y-1/2, z-1/2'

loop_
_atom_site_label
_atom_site_type_symbol
_atom_site_fract_x
_atom_site_fract_y
_atom_site_fract_z
_atom_site_U_iso_or_equiv
_atom_site_adp_type
_atom_site_occupancy
_atom_site_symmetry_multiplicity
_atom_site_calc_flag
_atom_site_refinement_flags
N1 N 0.97042(16) 0.16120(12) 0.51706(12) 0.0495(4) Uani 1 1 d .
H1N H 0.9795 0.1464 0.5786 0.059 Uiso 1 1 calc R
N2 N 0.80701(15) -0.00240(12) 0.65192(12) 0.0493(4) Uani 1 1 d .
H2 H 0.8674 0.0418 0.6707 0.059 Uiso 1 1 calc R
N3 N 0.84661(18) -0.00786(15) 0.87198(13) 0.0647(5) Uani 1 1 d .
H3 H 0.8965 0.0406 0.8499 0.078 Uiso 1 1 calc R
O1 O 0.59235(16) -0.12797(12) 0.47930(11) 0.0723(5) Uani 1 1 d .
C1 C 0.8358(2) -0.0332(2) 0.96892(17) 0.0727(7) Uani 1 1 d .
H1 H 0.8808 -0.0008 1.0219 0.087 Uiso 1 1 calc R
C2 C 0.7484(3) -0.1132(2) 0.97459(19) 0.0765(8) Uani 1 1 d .
H2A H 0.7227 -0.1454 1.0319 0.092 Uiso 1 1 calc R
C3 C 0.7037(2) -0.13897(18) 0.87907(18) 0.0643(6) Uani 1 1 d .
H3A H 0.6434 -0.1916 0.8612 0.077 Uiso 1 1 calc R
C4 C 0.7653(2) -0.07213(16) 0.81615(16) 0.0517(5) Uani 1 1 d .
C5 C 0.74418(19) -0.06801(15) 0.71203(15) 0.0484(5) Uani 1 1 d .
C6 C 0.6523(2) -0.12812(16) 0.65603(16) 0.0541(5) Uani 1 1 d .
H6 H 0.5964 -0.1796 0.6792 0.065 Uiso 1 1 calc R
C7 C 0.6607(2) -0.09655(17) 0.56088(16) 0.0549(5) Uani 1 1 d .
C8 C 0.75969(19) -0.01673(15) 0.55521(15) 0.0492(5) Uani 1 1 d .
C9 C 0.4927(2) -0.2062(2) 0.49382(19) 0.0795(8) Uani 1 1 d .
H9A H 0.5342 -0.2702 0.5165 0.119 Uiso 1 1 calc R
H9B H 0.4439 -0.2190 0.4328 0.119 Uiso 1 1 calc R
H9C H 0.4336 -0.1816 0.5418 0.119 Uiso 1 1 calc R
C10 C 0.79511(19) 0.03201(15) 0.47088(15) 0.0510(5) Uani 1 1 d .
H10 H 0.7493 0.0065 0.4150 0.061 Uiso 1 1 calc R
C11 C 0.8845(2) 0.11125(15) 0.45011(14) 0.0465(5) Uani 1 1 d .
C12 C 0.9015(2) 0.15952(15) 0.35835(15) 0.0502(5) Uani 1 1 d .
C13 C 0.9966(2) 0.23736(16) 0.37242(15) 0.0529(5) Uani 1 1 d .
C14 C 1.0377(2) 0.23650(16) 0.47106(15) 0.0523(5) Uani 1 1 d .
C15 C 0.8274(3) 0.13245(19) 0.26425(16) 0.0700(7) Uani 1 1 d .
H15A H 0.7466 0.1720 0.2590 0.105 Uiso 1 1 calc R
H15B H 0.8074 0.0586 0.2633 0.105 Uiso 1 1 calc R
H15C H 0.8806 0.1493 0.2099 0.105 Uiso 1 1 calc R
C16 C 1.0440(2) 0.31249(19) 0.29672(18) 0.0722(7) Uani 1 1 d .
H16A H 1.0495 0.2756 0.2347 0.087 Uiso 1 1 calc R
H16B H 1.1323 0.3362 0.3169 0.087 Uiso 1 1 calc R
C17 C 0.9552(3) 0.4075(2) 0.2813(2) 0.0915(9) Uani 1 1 d .
H17A H 0.8667 0.3846 0.2638 0.137 Uiso 1 1 calc R
H17B H 0.9873 0.4502 0.2295 0.137 Uiso 1 1 calc R
H17C H 0.9552 0.4478 0.3409 0.137 Uiso 1 1 calc R
C20 C 1.1357(2) 0.3044(2) 0.52588(19) 0.0766(7) Uani 1 1 d .
H20A H 1.0924 0.3666 0.5482 0.115 Uiso 1 1 calc R
H20B H 1.2045 0.3240 0.4834 0.115 Uiso 1 1 calc R
H20C H 1.1734 0.2665 0.5814 0.115 Uiso 1 1 calc R
Cl1 Cl 0.03129(6) 0.14570(4) 0.74849(4) 0.0658(2) Uani 1 1 d .

loop_
_atom_site_aniso_label
_atom_site_aniso_U_11
_atom_site_aniso_U_22
_atom_site_aniso_U_33
_atom_site_aniso_U_23
_atom_site_aniso_U_13
_atom_site_aniso_U_12
N1 0.0562(10) 0.0488(10) 0.0435(10) 0.0043(8) 0.0025(8) -0.0007(8)
N2 0.0541(10) 0.0436(10) 0.0503(11) 0.0017(8) 0.0028(8) -0.0045(8)
N3 0.0671(12) 0.0678(13) 0.0592(13) 0.0031(10) 0.0037(9) -0.0015(10)
O1 0.0811(11) 0.0754(11) 0.0599(10) 0.0007(8) -0.0020(9) -0.0291(9)
C1 0.0779(17) 0.0911(19) 0.0487(15) -0.0012(13) -0.0012(12) 0.0195(15)
C2 0.0782(17) 0.089(2) 0.0643(18) 0.0243(14) 0.0217(14) 0.0155(15)
C3 0.0669(15) 0.0646(15) 0.0620(16) 0.0135(12) 0.0096(12) -0.0010(12)
C4 0.0534(12) 0.0494(13) 0.0526(14) 0.0012(10) 0.0056(10) 0.0024(10)
C5 0.0505(12) 0.0432(12) 0.0521(13) 0.0052(10) 0.0072(10) 0.0048(10)
C6 0.0565(13) 0.0486(13) 0.0576(14) 0.0035(11) 0.0069(11) -0.0057(10)
C7 0.0579(13) 0.0510(13) 0.0553(14) -0.0020(11) -0.0007(11) -0.0021(10)
C8 0.0549(12) 0.0449(12) 0.0479(13) 0.0026(10) 0.0016(10) -0.0027(10)
C9 0.0774(17) 0.0849(19) 0.0756(18) -0.0054(14) -0.0016(13) -0.0306(15)
C10 0.0572(13) 0.0438(12) 0.0517(13) -0.0021(10) -0.0007(10) 0.0001(10)
C11 0.0531(12) 0.0411(11) 0.0453(12) 0.0007(9) 0.0029(9) 0.0036(9)
C12 0.0588(13) 0.0442(12) 0.0478(13) 0.0029(10) 0.0039(10) 0.0072(10)
C13 0.0549(13) 0.0483(13) 0.0563(14) 0.0080(10) 0.0099(10) 0.0034(10)
C14 0.0514(12) 0.0496(13) 0.0559(14) 0.0017(11) 0.0046(10) -0.0010(10)
C15 0.0883(17) 0.0708(16) 0.0502(14) 0.0024(12) -0.0038(12) -0.0038(13)
C16 0.0772(16) 0.0754(17) 0.0649(16) 0.0165(13) 0.0116(13) -0.0126(14)
C17 0.098(2) 0.0730(18) 0.103(2) 0.0409(16) 0.0059(17) -0.0080(16)
C20 0.0708(16) 0.0798(18) 0.0790(18) -0.0010(14) 0.0003(13) -0.0225(14)
Cl1 0.0764(4) 0.0608(4) 0.0595(4) -0.0041(3) -0.0053(3) -0.0100(3)

loop_
_atom_type_symbol
_atom_type_description
_atom_type_scat_dispersion_real
_atom_type_scat_dispersion_imag
_atom_type_scat_source
C C 0.0033 0.0016 'International Tables Vol C Tables 4.2.6.8 and 6.1.1.4'
H H 0.0000 0.0000 'International Tables Vol C Tables 4.2.6.8 and 6.1.1.4'
N N 0.0061 0.0033 'International Tables Vol C Tables 4.2.6.8 and 6.1.1.4'
O O 0.0106 0.0060 'International Tables Vol C Tables 4.2.6.8 and 6.1.1.4'
Cl Cl 0.1484 0.1585 'International Tables Vol C Tables 4.2.6.8 and 6.1.1.4'

loop_
_geom_angle_atom_site_label_1
_geom_angle_atom_site_label_2
_geom_angle_atom_site_label_3
_geom_angle
C14 N1 C11 109.62(17)
C14 N1 H1N 125.2
C11 N1 H1N 125.2
C5 N2 C8 110.04(17)
C5 N2 H2 125.0
C8 N2 H2 125.0
C4 N3 C1 108.8(2)
C4 N3 H3 125.6
C1 N3 H3 125.6
C7 O1 C9 115.41(17)
C2 C1 N3 108.4(2)
C2 C1 H1 125.8
N3 C1 H1 125.8
C1 C2 C3 107.8(2)
C1 C2 H2A 126.1
C3 C2 H2A 126.1
C4 C3 C2 107.4(2)
C4 C3 H3A 126.3
C2 C3 H3A 126.3
N3 C4 C3 107.6(2)
N3 C4 C5 126.13(19)
C3 C4 C5 126.3(2)
N2 C5 C6 109.10(18)
N2 C5 C4 125.05(19)
C6 C5 C4 125.82(19)
C7 C6 C5 106.64(19)
C7 C6 H6 126.7
C5 C6 H6 126.7
O1 C7 C6 130.3(2)
O1 C7 C8 120.05(19)
C6 C7 C8 109.66(19)
C10 C8 N2 130.03(19)
C10 C8 C7 125.4(2)
N2 C8 C7 104.56(17)
O1 C9 H9A 109.5
O1 C9 H9B 109.5
H9A C9 H9B 109.5
O1 C9 H9C 109.5
H9A C9 H9C 109.5
H9B C9 H9C 109.5
C8 C10 C11 134.3(2)
C8 C10 H10 112.9
C11 C10 H10 112.9
N1 C11 C10 126.31(18)
N1 C11 C12 106.50(17)
C10 C11 C12 127.15(19)
C13 C12 C11 107.59(18)
C13 C12 C15 126.79(19)
C11 C12 C15 125.60(19)
C14 C13 C12 107.54(18)
C14 C13 C16 125.4(2)
C12 C13 C16 127.0(2)
N1 C14 C13 108.75(18)
N1 C14 C20 121.27(19)
C13 C14 C20 130.0(2)
C12 C15 H15A 109.5
C12 C15 H15B 109.5
H15A C15 H15B 109.5
C12 C15 H15C 109.5
H15A C15 H15C 109.5
H15B C15 H15C 109.5
C13 C16 C17 113.29(19)
C13 C16 H16A 108.9
C17 C16 H16A 108.9
C13 C16 H16B 108.9
C17 C16 H16B 108.9
H16A C16 H16B 107.7
C16 C17 H17A 109.5
C16 C17 H17B 109.5
H17A C17 H17B 109.5
C16 C17 H17C 109.5
H17A C17 H17C 109.5
H17B C17 H17C 109.5
C14 C20 H20A 109.5
C14 C20 H20B 109.5
H20A C20 H20B 109.5
C14 C20 H20C 109.5
H20A C20 H20C 109.5
H20B C20 H20C 109.5

loop_
_geom_bond_atom_site_label_1
_geom_bond_atom_site_label_2
_geom_bond_distance
N1 C14 1.347(2)
N1 C11 1.383(3)
N1 H1N 0.8600
N2 C5 1.349(2)
N2 C8 1.391(2)
N2 H2 0.8600
N3 C4 1.364(3)
N3 C1 1.368(3)
N3 H3 0.8600
O1 C7 1.340(2)
O1 C9 1.437(2)
C1 C2 1.354(3)
C1 H1 0.9300
C2 C3 1.395(3)
C2 H2A 0.9300
C3 C4 1.378(3)
C3 H3A 0.9300
C4 C5 1.425(3)
C5 C6 1.401(3)
C6 C7 1.363(3)
C6 H6 0.9300
C7 C8 1.431(3)
C8 C10 1.368(3)
C9 H9A 0.9600
C9 H9B 0.9600
C9 H9C 0.9600
C10 C11 1.392(3)
C10 H10 0.9300
C11 C12 1.410(3)
C12 C13 1.387(3)
C12 C15 1.493(3)
C13 C14 1.387(3)
C13 C16 1.501(3)
C14 C20 1.488(3)
C15 H15A 0.9600
C15 H15B 0.9600
C15 H15C 0.9600
C16 C17 1.513(3)
C16 H16A 0.9700
C16 H16B 0.9700
C17 H17A 0.9600
C17 H17B 0.9600
C17 H17C 0.9600
C20 H20A 0.9600
C20 H20B 0.9600
C20 H20C 0.9600

loop_
_geom_hbond_atom_site_label_D
_geom_hbond_atom_site_label_H
_geom_hbond_atom_site_label_A
_geom_hbond_distance_DH
_geom_hbond_distance_HA
_geom_hbond_distance_DA
_geom_hbond_angle_DHA
_geom_hbond_site_symmetry_A
N3 H3 Cl1 0.86 2.40 3.2313(19) 164.1 1_655
N2 H2 Cl1 0.86 2.33 3.1834(17) 169.7 1_655
N1 H1N Cl1 0.86 2.35 3.1876(18) 166.0 1_655

loop_
_geom_torsion_atom_site_label_1
_geom_torsion_atom_site_label_2
_geom_torsion_atom_site_label_3
_geom_torsion_atom_site_label_4
_geom_torsion
C4 N3 C1 C2 0.2(3)
N3 C1 C2 C3 0.2(3)
C1 C2 C3 C4 -0.5(3)
C1 N3 C4 C3 -0.5(2)
C1 N3 C4 C5 177.29(19)
C2 C3 C4 N3 0.6(2)
C2 C3 C4 C5 -177.18(19)
C8 N2 C5 C6 -0.1(2)
C8 N2 C5 C4 -178.04(18)
N3 C4 C5 N2 3.4(3)
C3 C4 C5 N2 -179.26(19)
N3 C4 C5 C6 -174.2(2)
C3 C4 C5 C6 3.2(3)
N2 C5 C6 C7 -0.4(2)
C4 C5 C6 C7 177.47(19)
C9 O1 C7 C6 1.1(3)
C9 O1 C7 C8 -178.2(2)
C5 C6 C7 O1 -178.6(2)
C5 C6 C7 C8 0.8(2)
C5 N2 C8 C10 -179.7(2)
C5 N2 C8 C7 0.6(2)
O1 C7 C8 C10 -1.2(3)
C6 C7 C8 C10 179.37(19)
O1 C7 C8 N2 178.60(18)
C6 C7 C8 N2 -0.9(2)
N2 C8 C10 C11 -1.5(4)
C7 C8 C10 C11 178.3(2)
C14 N1 C11 C10 -177.45(19)
C14 N1 C11 C12 0.1(2)
C8 C10 C11 N1 2.9(4)
C8 C10 C11 C12 -174.1(2)
N1 C11 C12 C13 -0.3(2)
C10 C11 C12 C13 177.28(19)
N1 C11 C12 C15 -178.92(19)
C10 C11 C12 C15 -1.4(3)
C11 C12 C13 C14 0.3(2)
C15 C12 C13 C14 179.0(2)
C11 C12 C13 C16 -177.5(2)
C15 C12 C13 C16 1.2(3)
C11 N1 C14 C13 0.1(2)
C11 N1 C14 C20 178.83(19)
C12 C13 C14 N1 -0.2(2)
C16 C13 C14 N1 177.60(19)
C12 C13 C14 C20 -178.8(2)
C16 C13 C14 C20 -1.0(4)
C14 C13 C16 C17 -94.5(3)
C12 C13 C16 C17 82.9(3)

loop_
_cod_related_entry_id
_cod_related_entry_database
_cod_related_entry_code
1 ChemSpider 21429513
